data_7154315
loop_
_publ_author_name
'Mykhailiuk, Pavel K.'

_publ_section_title
;
 Three-component synthesis of fluorinated pyrazoles from
 fluoroalkylamines, NaNO2 and electron-deficient alkynes.
;
_journal_issue 11
_journal_name_full 'Organic &amp; biomolecular chemistry'
_journal_page_first 3438
_journal_page_last 3445
_journal_paper_doi 10.1039/c4ob02670e
_journal_volume 13
_journal_year 2015
_chemical_formula_sum 'C12 H9 N O4'
_chemical_formula_weight 231.20
_chemical_name_systematic
; 
 ? 
;
_space_group_IT_number 14
_symmetry_space_group_name_Hall '-P 2yn'
_symmetry_space_group_name_H-M 'P 1 21/n 1'
_atom_sites_solution_hydrogens geom
_atom_sites_solution_primary direct
_atom_sites_solution_secondary difmap
_audit_block_doi 10.5517/cc13s5tw
_audit_creation_method SHELXL-97
_audit_update_record
;
2014-11-26 deposited with the CCDC.
2015-01-23 downloaded from the CCDC.
;
_cell_angle_alpha 90.00
_cell_angle_beta 92.336(10)
_cell_angle_gamma 90.00
_cell_formula_units_Z 4
_cell_length_a 5.7282(6)
_cell_length_b 7.9911(8)
_cell_length_c 23.674(3)
_cell_measurement_temperature 293(2)
_cell_volume 1082.8(2)
_computing_structure_refinement 'SHELXL-97 (Sheldrick, 1997)'
_computing_structure_solution 'SHELXS-97 (Sheldrick, 1990)'
_diffrn_ambient_temperature 293(2)
_diffrn_measured_fraction_theta_full 0.947
_diffrn_measured_fraction_theta_max 0.947
_diffrn_radiation_monochromator graphite
_diffrn_radiation_source 'fine-focus sealed tube'
_diffrn_radiation_type MoK\a
_diffrn_radiation_wavelength 0.71073
_diffrn_reflns_av_R_equivalents 0.0000
_diffrn_reflns_av_sigmaI/netI 0.0534
_diffrn_reflns_limit_h_max 6
_diffrn_reflns_limit_h_min -6
_diffrn_reflns_limit_k_max 9
_diffrn_reflns_limit_k_min -9
_diffrn_reflns_limit_l_max 28
_diffrn_reflns_limit_l_min -1
_diffrn_reflns_number 1809
_diffrn_reflns_theta_full 25.00
_diffrn_reflns_theta_max 25.00
_diffrn_reflns_theta_min 3.08
_exptl_absorpt_coefficient_mu 0.108
_exptl_absorpt_correction_T_max 0.9957
_exptl_absorpt_correction_T_min 0.9682
_exptl_crystal_density_diffrn 1.418
_exptl_crystal_density_method 'not measured'
_exptl_crystal_F_000 480
_exptl_crystal_size_max 0.30
_exptl_crystal_size_mid 0.30
_exptl_crystal_size_min 0.04
_refine_diff_density_max 0.315
_refine_diff_density_min -0.378
_refine_diff_density_rms 0.078
_refine_ls_extinction_coef 0.006(8)
_refine_ls_extinction_expression Fc^*^=kFc[1+0.001xFc^2^\l^3^/sin(2\q)]^-1/4^
_refine_ls_extinction_method SHELXL
_refine_ls_goodness_of_fit_ref 1.037
_refine_ls_hydrogen_treatment mixed
_refine_ls_matrix_type full
_refine_ls_number_parameters 156
_refine_ls_number_reflns 1809
_refine_ls_number_restraints 0
_refine_ls_restrained_S_all 1.037
_refine_ls_R_factor_all 0.1110
_refine_ls_R_factor_gt 0.0829
_refine_ls_shift/su_max 0.000
_refine_ls_shift/su_mean 0.000
_refine_ls_structure_factor_coef Fsqd
_refine_ls_weighting_details 'calc w=1/[\s^2^(Fo^2^)+(0.1441P)^2^+0.0000P] where P=(Fo^2^+2Fc^2^)/3'
_refine_ls_weighting_scheme calc
_refine_ls_wR_factor_gt 0.2092
_refine_ls_wR_factor_ref 0.2286
_reflns_number_gt 1292
_reflns_number_total 1809
_reflns_threshold_expression >2sigma(I)
_cod_data_source_file c4ob02670e2.cif
_cod_data_source_block tolm228
_cod_depositor_comments 'Adding full bibliography for 7154310--7154316.cif.'
_cod_database_code 7154315

loop_
_symmetry_equiv_pos_as_xyz
'x, y, z'
'-x+1/2, y+1/2, -z+1/2'
'-x, -y, -z'
'x-1/2, -y-1/2, z-1/2'

loop_
_atom_site_label
_atom_site_type_symbol
_atom_site_fract_x
_atom_site_fract_y
_atom_site_fract_z
_atom_site_U_iso_or_equiv
_atom_site_adp_type
_atom_site_occupancy
_atom_site_symmetry_multiplicity
_atom_site_calc_flag
_atom_site_refinement_flags
O1 O 0.5786(5) 0.1505(3) 0.45019(11) 0.0611(9) Uani 1 1 d .
O2 O 0.6108(5) 0.2945(4) 0.59185(12) 0.0666(9) Uani 1 1 d .
O3 O 0.8495(5) 0.1310(3) 0.54315(12) 0.0607(9) Uani 1 1 d .
O4 O -0.0732(5) 0.4413(4) 0.42269(12) 0.0715(10) Uani 1 1 d .
N1 N 0.4207(6) 0.1908(4) 0.40569(14) 0.0598(10) Uani 1 1 d .
C1 C 0.2731(7) 0.2971(4) 0.42667(15) 0.0431(9) Uani 1 1 d .
C2 C 0.3255(7) 0.3299(4) 0.48401(15) 0.0468(10) Uani 1 1 d .
H2 H 0.2452 0.3994 0.5080 0.056 Uiso 1 1 calc R
C3 C 0.5169(7) 0.2385(4) 0.49648(15) 0.0459(9) Uani 1 1 d .
C4 C 0.6617(7) 0.2255(4) 0.54883(17) 0.0494(10) Uani 1 1 d .
C5 C 1.0027(8) 0.1145(6) 0.5929(2) 0.0684(13) Uani 1 1 d .
H5A H 1.1272 0.0385 0.5852 0.103 Uiso 1 1 calc R
H5B H 0.9158 0.0720 0.6236 0.103 Uiso 1 1 calc R
H5C H 1.0668 0.2219 0.6029 0.103 Uiso 1 1 calc R
C6 C 0.0699(7) 0.3732(4) 0.39423(16) 0.0483(10) Uani 1 1 d .
C7 C 0.0406(7) 0.3690(4) 0.33153(15) 0.0461(10) Uani 1 1 d .
C8 C 0.1970(8) 0.2943(5) 0.29621(18) 0.0605(11) Uani 1 1 d .
H8 H 0.3287 0.2406 0.3116 0.073 Uiso 1 1 calc R
C9 C 0.1589(8) 0.2989(6) 0.23852(17) 0.0686(13) Uani 1 1 d .
H9 H 0.2642 0.2472 0.2153 0.082 Uiso 1 1 calc R
C10 C -0.0323(9) 0.3788(6) 0.2150(2) 0.0697(13) Uani 1 1 d .
H10 H -0.0571 0.3814 0.1759 0.084 Uiso 1 1 calc R
C11 C -0.1873(9) 0.4551(7) 0.24933(19) 0.0760(14) Uani 1 1 d .
H11 H -0.3157 0.5116 0.2334 0.091 Uiso 1 1 calc R
C12 C -0.1548(7) 0.4489(5) 0.30699(18) 0.0617(12) Uani 1 1 d .
H12 H -0.2636 0.4983 0.3299 0.074 Uiso 1 1 calc R

loop_
_atom_site_aniso_label
_atom_site_aniso_U_11
_atom_site_aniso_U_22
_atom_site_aniso_U_33
_atom_site_aniso_U_23
_atom_site_aniso_U_13
_atom_site_aniso_U_12
O1 0.0670(19) 0.0661(17) 0.0499(17) -0.0091(13) 0.0003(15) 0.0242(16)
O2 0.071(2) 0.0773(19) 0.0513(18) -0.0097(14) 0.0015(15) 0.0194(17)
O3 0.0567(18) 0.0719(18) 0.0536(18) -0.0025(13) 0.0016(15) 0.0168(15)
O4 0.0697(19) 0.091(2) 0.0541(18) -0.0169(16) 0.0070(16) 0.0278(18)
N1 0.068(2) 0.063(2) 0.048(2) -0.0095(15) -0.0016(18) 0.0193(19)
C1 0.049(2) 0.0391(17) 0.042(2) -0.0047(14) 0.0066(16) 0.0055(17)
C2 0.055(2) 0.0402(18) 0.045(2) -0.0020(15) 0.0067(19) 0.0011(18)
C3 0.055(2) 0.0420(18) 0.041(2) -0.0024(15) 0.0056(18) 0.0019(19)
C4 0.050(2) 0.048(2) 0.050(2) 0.0032(16) 0.0083(18) 0.0027(19)
C5 0.058(3) 0.071(3) 0.075(3) 0.006(2) -0.006(2) 0.017(2)
C6 0.052(2) 0.0452(19) 0.048(2) -0.0057(16) 0.003(2) 0.0014(18)
C7 0.050(2) 0.0434(18) 0.045(2) -0.0037(15) 0.0019(18) -0.0019(18)
C8 0.063(3) 0.072(3) 0.046(2) -0.0032(19) 0.004(2) 0.009(2)
C9 0.074(3) 0.088(3) 0.045(3) -0.003(2) 0.007(2) 0.007(3)
C10 0.079(3) 0.082(3) 0.048(2) -0.002(2) 0.000(2) -0.006(3)
C11 0.073(3) 0.097(4) 0.057(3) 0.002(2) -0.013(3) 0.012(3)
C12 0.054(2) 0.077(3) 0.053(3) -0.009(2) -0.005(2) 0.013(2)

loop_
_atom_type_symbol
_atom_type_description
_atom_type_scat_dispersion_real
_atom_type_scat_dispersion_imag
_atom_type_scat_source
C C 0.0033 0.0016 'International Tables Vol C Tables 4.2.6.8 and 6.1.1.4'
H H 0.0000 0.0000 'International Tables Vol C Tables 4.2.6.8 and 6.1.1.4'
N N 0.0061 0.0033 'International Tables Vol C Tables 4.2.6.8 and 6.1.1.4'
O O 0.0106 0.0060 'International Tables Vol C Tables 4.2.6.8 and 6.1.1.4'

loop_
_geom_angle_atom_site_label_1
_geom_angle_atom_site_label_2
_geom_angle_atom_site_label_3
_geom_angle
C3 O1 N1 107.9(3)
C4 O3 C5 115.9(3)
C1 N1 O1 105.7(3)
N1 C1 C2 111.8(4)
N1 C1 C6 124.7(3)
C2 C1 C6 123.5(3)
C3 C2 C1 104.6(3)
C2 C3 O1 109.9(3)
C2 C3 C4 130.9(3)
O1 C3 C4 119.2(3)
O2 C4 O3 124.9(4)
O2 C4 C3 122.3(4)
O3 C4 C3 112.8(3)
O4 C6 C7 120.9(4)
O4 C6 C1 115.3(3)
C7 C6 C1 123.8(3)
C8 C7 C12 118.3(4)
C8 C7 C6 124.2(4)
C12 C7 C6 117.5(3)
C9 C8 C7 120.5(4)
C10 C9 C8 120.6(4)
C9 C10 C11 119.6(4)
C10 C11 C12 120.6(5)
C11 C12 C7 120.4(4)

loop_
_geom_bond_atom_site_label_1
_geom_bond_atom_site_label_2
_geom_bond_distance
O1 C3 1.361(4)
O1 N1 1.397(4)
O2 C4 1.204(5)
O3 C4 1.326(5)
O3 C5 1.446(5)
O4 C6 1.211(5)
N1 C1 1.311(5)
C1 C2 1.403(5)
C1 C6 1.497(5)
C2 C3 1.340(5)
C3 C4 1.467(6)
C6 C7 1.487(5)
C7 C8 1.385(5)
C7 C12 1.395(5)
C8 C9 1.375(6)
C9 C10 1.366(6)
C10 C11 1.371(6)
C11 C12 1.371(6)

loop_
_geom_torsion_atom_site_label_1
_geom_torsion_atom_site_label_2
_geom_torsion_atom_site_label_3
_geom_torsion_atom_site_label_4
_geom_torsion
C3 O1 N1 C1 -0.6(4)
O1 N1 C1 C2 -0.2(4)
O1 N1 C1 C6 -179.1(3)
N1 C1 C2 C3 0.9(4)
C6 C1 C2 C3 179.9(3)
C1 C2 C3 O1 -1.3(4)
C1 C2 C3 C4 176.8(4)
N1 O1 C3 C2 1.2(4)
N1 O1 C3 C4 -177.1(3)
C5 O3 C4 O2 -1.1(6)
C5 O3 C4 C3 179.1(3)
C2 C3 C4 O2 5.3(7)
O1 C3 C4 O2 -176.7(4)
C2 C3 C4 O3 -174.8(4)
O1 C3 C4 O3 3.1(5)
N1 C1 C6 O4 165.8(4)
C2 C1 C6 O4 -13.1(5)
N1 C1 C6 C7 -14.7(6)
C2 C1 C6 C7 166.5(3)
O4 C6 C7 C8 179.7(4)
C1 C6 C7 C8 0.2(6)
O4 C6 C7 C12 1.2(5)
C1 C6 C7 C12 -178.4(3)
C12 C7 C8 C9 -0.2(6)
C6 C7 C8 C9 -178.7(4)
C7 C8 C9 C10 0.7(7)
C8 C9 C10 C11 0.1(7)
C9 C10 C11 C12 -1.4(7)
C10 C11 C12 C7 1.9(7)
C8 C7 C12 C11 -1.1(6)
C6 C7 C12 C11 177.5(4)
